data_7118891
loop_
_publ_author_name
'Nandi, Raj Kumar'
'Ratsch, Friederike'
'Beaud, Rodolphe'
'Guillot, R\'egis'
'Kouklovsky, Cyrille'
'Vincent, Guillaume'

_publ_section_title
;
 Intermolecular dearomative C2-arylation of N-Ac indoles activated by
 FeCl3.
;
_journal_issue 30
_journal_name_full 'Chemical communications (Cambridge, England)'
_journal_page_first 5328
_journal_page_last 5331
_journal_paper_doi 10.1039/c6cc01654e
_journal_volume 52
_journal_year 2016
_chemical_formula_moiety 'C28 H25 N O3'
_chemical_formula_sum 'C28 H25 N O3'
_chemical_formula_weight 423.49
_space_group_crystal_system monoclinic
_space_group_IT_number 14
_space_group_name_Hall '-P 2yn'
_space_group_name_H-M_alt 'P 1 21/n 1'
_symmetry_space_group_name_Hall '-P 2yn'
_symmetry_space_group_name_H-M 'P 1 21/n 1'
_atom_sites_solution_hydrogens geom
_audit_creation_method SHELXL-2014/7
_audit_update_record
;
2016-01-27 deposited with the CCDC.
2016-03-11 downloaded from the CCDC.
;
_cell_angle_alpha 90
_cell_angle_beta 94.235(2)
_cell_angle_gamma 90
_cell_formula_units_Z 4
_cell_length_a 7.7189(4)
_cell_length_b 9.7482(5)
_cell_length_c 29.5931(14)
_cell_measurement_reflns_used 9718
_cell_measurement_temperature 100(1)
_cell_measurement_theta_max 31.27
_cell_measurement_theta_min 2.50
_cell_volume 2220.66(19)
_computing_cell_refinement 'Bruker SAINT'
_computing_data_collection 'Bruker APEX2'
_computing_data_reduction 'Bruker SAINT'
_computing_structure_refinement 'SHELXL-2014/7 (Sheldrick, 2014)'
_computing_structure_solution 'SHELXS-97 (Sheldrick 2008)'
_diffrn_ambient_temperature 100(1)
_diffrn_measured_fraction_theta_full 0.999
_diffrn_measured_fraction_theta_max 0.998
_diffrn_measurement_device_type 'Bruker APEX-II CCD'
_diffrn_measurement_method '\f and \w scans'
_diffrn_radiation_type MoK\a
_diffrn_radiation_wavelength 0.71073
_diffrn_reflns_av_R_equivalents 0.0335
_diffrn_reflns_av_unetI/netI 0.0199
_diffrn_reflns_Laue_measured_fraction_full 0.999
_diffrn_reflns_Laue_measured_fraction_max 0.998
_diffrn_reflns_limit_h_max 11
_diffrn_reflns_limit_h_min -11
_diffrn_reflns_limit_k_max 14
_diffrn_reflns_limit_k_min -13
_diffrn_reflns_limit_l_max 43
_diffrn_reflns_limit_l_min -43
_diffrn_reflns_number 76548
_diffrn_reflns_point_group_measured_fraction_full 0.999
_diffrn_reflns_point_group_measured_fraction_max 0.998
_diffrn_reflns_theta_full 25.000
_diffrn_reflns_theta_max 31.318
_diffrn_reflns_theta_min 2.200
_exptl_absorpt_coefficient_mu 0.082
_exptl_absorpt_correction_T_max 0.9847
_exptl_absorpt_correction_T_min 0.9453
_exptl_absorpt_correction_type multi-scan
_exptl_absorpt_process_details SADABS
_exptl_crystal_colour colorless
_exptl_crystal_density_diffrn 1.267
_exptl_crystal_description plate
_exptl_crystal_F_000 896
_exptl_crystal_size_max 0.120
_exptl_crystal_size_mid 0.090
_exptl_crystal_size_min 0.030
_refine_diff_density_max 0.430
_refine_diff_density_min -0.268
_refine_diff_density_rms 0.053
_refine_ls_extinction_method none
_refine_ls_goodness_of_fit_ref 1.070
_refine_ls_hydrogen_treatment constr
_refine_ls_matrix_type full
_refine_ls_number_parameters 292
_refine_ls_number_reflns 7273
_refine_ls_number_restraints 0
_refine_ls_restrained_S_all 1.070
_refine_ls_R_factor_all 0.0597
_refine_ls_R_factor_gt 0.0490
_refine_ls_shift/su_max 0.001
_refine_ls_shift/su_mean 0.000
_refine_ls_structure_factor_coef Fsqd
_refine_ls_weighting_details 'w=1/[\s^2^(Fo^2^)+(0.0565P)^2^+1.0500P] where P=(Fo^2^+2Fc^2^)/3'
_refine_ls_weighting_scheme calc
_refine_ls_wR_factor_gt 0.1188
_refine_ls_wR_factor_ref 0.1247
_reflns_Friedel_coverage 0.000
_reflns_number_gt 6212
_reflns_number_total 7273
_reflns_threshold_expression 'I > 2\s(I)'
_cod_data_source_file c6cc01654e2.cif
_cod_data_source_block 11c
_cod_depositor_comments 'Adding full bibliography for 7118890--7118892.cif.'
_cod_database_code 7118891
_shelx_space_group_comment
;
The symmetry employed for this shelxl refinement is uniquely defined
by the following loop, which should always be used as a source of
symmetry information in preference to the above space-group names.
They are only intended as comments.
;
_shelx_estimated_absorpt_t_min 0.990
_shelx_estimated_absorpt_t_max 0.998

loop_
_space_group_symop_operation_xyz
'x, y, z'
'-x+1/2, y+1/2, -z+1/2'
'-x, -y, -z'
'x-1/2, -y-1/2, z-1/2'

loop_
_atom_site_label
_atom_site_type_symbol
_atom_site_fract_x
_atom_site_fract_y
_atom_site_fract_z
_atom_site_U_iso_or_equiv
_atom_site_adp_type
_atom_site_occupancy
_atom_site_site_symmetry_order
_atom_site_calc_flag
_atom_site_refinement_flags_posn
_atom_site_refinement_flags_adp
C1 C 0.41672(13) 0.73079(11) 0.52825(3) 0.01448(19) Uani 1 1 d . .
C2 C 0.33355(15) 0.68976(12) 0.48731(4) 0.0186(2) Uani 1 1 d . .
H2 H 0.3446 0.5994 0.4758 0.022 Uiso 1 1 calc R U
C3 C 0.23287(16) 0.78939(13) 0.46416(4) 0.0226(2) Uani 1 1 d . .
H3 H 0.1722 0.7664 0.4361 0.027 Uiso 1 1 calc R U
C4 C 0.21882(16) 0.92260(13) 0.48120(4) 0.0227(2) Uani 1 1 d . .
H4 H 0.1468 0.9873 0.4648 0.027 Uiso 1 1 calc R U
C5 C 0.30792(15) 0.96195(12) 0.52153(4) 0.0194(2) Uani 1 1 d . .
H5 H 0.2997 1.0531 0.5326 0.023 Uiso 1 1 calc R U
C6 C 0.41016(13) 0.86407(11) 0.54551(3) 0.01484(19) Uani 1 1 d . .
C7 C 0.51783(13) 0.86308(11) 0.58774(3) 0.01450(19) Uani 1 1 d . .
C8 C 0.57378(13) 0.73237(11) 0.59336(3) 0.01386(18) Uani 1 1 d . .
C9 C 0.55686(15) 0.98050(11) 0.61943(4) 0.0192(2) Uani 1 1 d . .
H9A H 0.4659 0.9871 0.6407 0.029 Uiso 1 1 calc R U
H9B H 0.5608 1.0659 0.6020 0.029 Uiso 1 1 calc R U
H9C H 0.6694 0.9654 0.6362 0.029 Uiso 1 1 calc R U
C10 C 0.97804(15) 0.38976(12) 0.63084(4) 0.0178(2) Uani 1 1 d . .
C11 C 1.05134(17) 0.26876(13) 0.64739(4) 0.0245(2) Uani 1 1 d . .
H11 H 1.0059 0.2200 0.6717 0.029 Uiso 1 1 calc R U
C12 C 1.19565(17) 0.22283(13) 0.62633(4) 0.0266(3) Uani 1 1 d . .
H12 H 1.2509 0.1402 0.6365 0.032 Uiso 1 1 calc R U
C13 C 1.26148(16) 0.29537(13) 0.59058(4) 0.0235(2) Uani 1 1 d . .
H13 H 1.3617 0.2619 0.5774 0.028 Uiso 1 1 calc R U
C14 C 1.18342(14) 0.41519(12) 0.57401(4) 0.0196(2) Uani 1 1 d . .
H14 H 1.2278 0.4635 0.5495 0.023 Uiso 1 1 calc R U
C15 C 1.03727(14) 0.46274(11) 0.59453(4) 0.0159(2) Uani 1 1 d . .
C16 C 0.92275(13) 0.57948(11) 0.58754(4) 0.01545(19) Uani 1 1 d . .
C17 C 0.80644(14) 0.56877(11) 0.61953(3) 0.01482(19) Uani 1 1 d . .
C18 C 0.94003(16) 0.68846(13) 0.55256(4) 0.0230(2) Uani 1 1 d . .
H18A H 0.8421 0.7523 0.5530 0.035 Uiso 1 1 calc R U
H18B H 0.9402 0.6460 0.5225 0.035 Uiso 1 1 calc R U
H18C H 1.0491 0.7384 0.5592 0.035 Uiso 1 1 calc R U
C19 C 0.66458(13) 0.66226(11) 0.63311(3) 0.01389(18) Uani 1 1 d . .
H19 H 0.7209 0.7353 0.6529 0.017 Uiso 1 1 calc R U
C20 C 0.52767(14) 0.58952(11) 0.66118(3) 0.01515(19) Uani 1 1 d . .
H20A H 0.4518 0.5301 0.6411 0.018 Uiso 1 1 calc R U
H20B H 0.5873 0.5313 0.6849 0.018 Uiso 1 1 calc R U
C21 C 0.41986(13) 0.69717(11) 0.68278(3) 0.01470(19) Uani 1 1 d . .
C22 C 0.25743(14) 0.73617(13) 0.66284(4) 0.0206(2) Uani 1 1 d . .
H22 H 0.2079 0.6865 0.6375 0.025 Uiso 1 1 calc R U
C23 C 0.16721(15) 0.84640(14) 0.67954(4) 0.0247(2) Uani 1 1 d . .
H23 H 0.0572 0.8717 0.6655 0.030 Uiso 1 1 calc R U
C24 C 0.23787(15) 0.91943(13) 0.71673(4) 0.0230(2) Uani 1 1 d . .
H24 H 0.1777 0.9962 0.7277 0.028 Uiso 1 1 calc R U
C25 C 0.39658(15) 0.88026(12) 0.73794(4) 0.0181(2) Uani 1 1 d . .
H25 H 0.4439 0.9288 0.7638 0.022 Uiso 1 1 calc R U
C26 C 0.48660(13) 0.76915(11) 0.72109(3) 0.01408(19) Uani 1 1 d . .
C27 C 0.78336(14) 0.80998(11) 0.75475(3) 0.01518(19) Uani 1 1 d . .
C28 C 0.93101(16) 0.74350(12) 0.78271(4) 0.0230(2) Uani 1 1 d . .
H28A H 1.0417 0.7736 0.7718 0.034 Uiso 1 1 calc R U
H28B H 0.9214 0.6436 0.7800 0.034 Uiso 1 1 calc R U
H28C H 0.9262 0.7701 0.8145 0.034 Uiso 1 1 calc R U
N1 N 0.64677(12) 0.72579(9) 0.74370(3) 0.01446(17) Uani 1 1 d . .
H1 H 0.6578 0.6385 0.7510 0.017 Uiso 1 1 calc R U
O1 O 0.51540(10) 0.64767(8) 0.55760(2) 0.01491(15) Uani 1 1 d . .
O2 O 0.83610(11) 0.45371(8) 0.64671(3) 0.01859(16) Uani 1 1 d . .
O3 O 0.78519(11) 0.93148(8) 0.74323(3) 0.01975(17) Uani 1 1 d . .

loop_
_atom_site_aniso_label
_atom_site_aniso_U_11
_atom_site_aniso_U_22
_atom_site_aniso_U_33
_atom_site_aniso_U_23
_atom_site_aniso_U_13
_atom_site_aniso_U_12
C1 0.0149(4) 0.0146(4) 0.0139(4) 0.0015(3) 0.0007(3) 0.0009(4)
C2 0.0225(5) 0.0183(5) 0.0147(5) -0.0004(4) -0.0004(4) -0.0031(4)
C3 0.0254(6) 0.0252(6) 0.0163(5) 0.0034(4) -0.0054(4) -0.0047(4)
C4 0.0228(5) 0.0222(6) 0.0221(5) 0.0066(4) -0.0058(4) 0.0005(4)
C5 0.0208(5) 0.0160(5) 0.0209(5) 0.0029(4) -0.0016(4) 0.0023(4)
C6 0.0147(4) 0.0149(5) 0.0148(4) 0.0009(4) 0.0004(3) 0.0010(4)
C7 0.0155(4) 0.0136(5) 0.0143(4) -0.0008(3) 0.0005(3) 0.0019(4)
C8 0.0152(4) 0.0135(4) 0.0127(4) -0.0017(3) -0.0003(3) 0.0016(3)
C9 0.0243(5) 0.0135(5) 0.0191(5) -0.0031(4) -0.0023(4) 0.0041(4)
C10 0.0206(5) 0.0172(5) 0.0152(4) -0.0018(4) -0.0015(4) 0.0069(4)
C11 0.0318(6) 0.0216(6) 0.0199(5) 0.0026(4) 0.0012(4) 0.0117(5)
C12 0.0312(6) 0.0220(6) 0.0261(6) -0.0015(5) -0.0019(5) 0.0137(5)
C13 0.0205(5) 0.0216(6) 0.0282(6) -0.0068(4) -0.0001(4) 0.0066(4)
C14 0.0169(5) 0.0178(5) 0.0238(5) -0.0046(4) 0.0006(4) 0.0010(4)
C15 0.0160(4) 0.0147(5) 0.0163(5) -0.0032(4) -0.0025(4) 0.0012(4)
C16 0.0150(4) 0.0140(5) 0.0171(5) -0.0005(4) -0.0013(4) 0.0019(4)
C17 0.0179(5) 0.0116(4) 0.0145(4) 0.0001(3) -0.0023(3) 0.0036(4)
C18 0.0203(5) 0.0208(5) 0.0285(6) 0.0073(4) 0.0049(4) 0.0025(4)
C19 0.0159(4) 0.0120(4) 0.0134(4) -0.0011(3) -0.0010(3) 0.0022(3)
C20 0.0186(5) 0.0126(4) 0.0141(4) -0.0014(3) -0.0003(3) 0.0006(4)
C21 0.0152(4) 0.0136(4) 0.0153(4) 0.0001(3) 0.0012(3) -0.0001(4)
C22 0.0159(5) 0.0225(5) 0.0228(5) 0.0000(4) -0.0025(4) -0.0014(4)
C23 0.0145(5) 0.0291(6) 0.0304(6) 0.0032(5) 0.0002(4) 0.0045(4)
C24 0.0210(5) 0.0213(5) 0.0275(6) 0.0010(4) 0.0073(4) 0.0070(4)
C25 0.0217(5) 0.0162(5) 0.0168(5) 0.0000(4) 0.0044(4) 0.0027(4)
C26 0.0148(4) 0.0133(4) 0.0140(4) 0.0016(3) 0.0008(3) 0.0005(4)
C27 0.0186(5) 0.0133(4) 0.0133(4) -0.0017(3) -0.0014(3) 0.0000(4)
C28 0.0226(5) 0.0176(5) 0.0272(6) 0.0031(4) -0.0091(4) -0.0003(4)
N1 0.0173(4) 0.0102(4) 0.0153(4) 0.0002(3) -0.0026(3) 0.0012(3)
O1 0.0178(3) 0.0129(3) 0.0137(3) -0.0013(3) -0.0014(3) 0.0021(3)
O2 0.0242(4) 0.0168(4) 0.0150(3) 0.0029(3) 0.0025(3) 0.0094(3)
O3 0.0237(4) 0.0115(3) 0.0235(4) 0.0004(3) -0.0025(3) -0.0013(3)

loop_
_atom_type_symbol
_atom_type_description
_atom_type_scat_dispersion_real
_atom_type_scat_dispersion_imag
_atom_type_scat_source
C C 0.0033 0.0016 'International Tables Vol C Tables 4.2.6.8 and 6.1.1.4'
H H 0.0000 0.0000 'International Tables Vol C Tables 4.2.6.8 and 6.1.1.4'
N N 0.0061 0.0033 'International Tables Vol C Tables 4.2.6.8 and 6.1.1.4'
O O 0.0106 0.0060 'International Tables Vol C Tables 4.2.6.8 and 6.1.1.4'

loop_
_geom_angle_atom_site_label_1
_geom_angle_atom_site_label_2
_geom_angle_atom_site_label_3
_geom_angle
O1 C1 C2 125.47(10)
O1 C1 C6 110.48(9)
C2 C1 C6 124.06(10)
C1 C2 C3 115.73(11)
C1 C2 H2 122.1
C3 C2 H2 122.1
C2 C3 C4 121.67(10)
C2 C3 H3 119.2
C4 C3 H3 119.2
C5 C4 C3 121.32(11)
C5 C4 H4 119.3
C3 C4 H4 119.3
C4 C5 C6 118.27(11)
C4 C5 H5 120.9
C6 C5 H5 120.9
C5 C6 C1 118.88(10)
C5 C6 C7 135.14(10)
C1 C6 C7 105.96(9)
C8 C7 C6 105.67(9)
C8 C7 C9 126.60(10)
C6 C7 C9 127.71(9)
C7 C8 O1 112.54(9)
C7 C8 C19 131.06(9)
O1 C8 C19 115.82(9)
C7 C9 H9A 109.5
C7 C9 H9B 109.5
H9A C9 H9B 109.5
C7 C9 H9C 109.5
H9A C9 H9C 109.5
H9B C9 H9C 109.5
O2 C10 C11 125.62(11)
O2 C10 C15 110.33(9)
C11 C10 C15 124.04(11)
C10 C11 C12 115.89(12)
C10 C11 H11 122.1
C12 C11 H11 122.1
C11 C12 C13 121.61(11)
C11 C12 H12 119.2
C13 C12 H12 119.2
C14 C13 C12 121.36(11)
C14 C13 H13 119.3
C12 C13 H13 119.3
C13 C14 C15 117.95(11)
C13 C14 H14 121.0
C15 C14 H14 121.0
C10 C15 C14 119.11(10)
C10 C15 C16 106.27(9)
C14 C15 C16 134.61(11)
C17 C16 C15 105.58(9)
C17 C16 C18 129.43(10)
C15 C16 C18 124.96(10)
C16 C17 O2 112.15(9)
C16 C17 C19 132.33(10)
O2 C17 C19 115.29(9)
C16 C18 H18A 109.5
C16 C18 H18B 109.5
H18A C18 H18B 109.5
C16 C18 H18C 109.5
H18A C18 H18C 109.5
H18B C18 H18C 109.5
C8 C19 C17 112.13(8)
C8 C19 C20 109.32(8)
C17 C19 C20 113.71(9)
C8 C19 H19 107.1
C17 C19 H19 107.1
C20 C19 H19 107.1
C21 C20 C19 108.98(8)
C21 C20 H20A 109.9
C19 C20 H20A 109.9
C21 C20 H20B 109.9
C19 C20 H20B 109.9
H20A C20 H20B 108.3
C22 C21 C26 118.08(10)
C22 C21 C20 121.02(10)
C26 C21 C20 120.67(9)
C23 C22 C21 121.13(11)
C23 C22 H22 119.4
C21 C22 H22 119.4
C24 C23 C22 120.01(11)
C24 C23 H23 120.0
C22 C23 H23 120.0
C23 C24 C25 119.96(11)
C23 C24 H24 120.0
C25 C24 H24 120.0
C24 C25 C26 119.80(11)
C24 C25 H25 120.1
C26 C25 H25 120.1
C25 C26 C21 120.96(10)
C25 C26 N1 119.92(9)
C21 C26 N1 119.10(9)
O3 C27 N1 122.61(10)
O3 C27 C28 122.83(10)
N1 C27 C28 114.55(9)
C27 C28 H28A 109.5
C27 C28 H28B 109.5
H28A C28 H28B 109.5
C27 C28 H28C 109.5
H28A C28 H28C 109.5
H28B C28 H28C 109.5
C27 N1 C26 124.42(9)
C27 N1 H1 117.8
C26 N1 H1 117.8
C1 O1 C8 105.30(8)
C10 O2 C17 105.67(8)

loop_
_geom_bond_atom_site_label_1
_geom_bond_atom_site_label_2
_geom_bond_distance
C1 O1 1.3760(12)
C1 C2 1.3875(14)
C1 C6 1.3983(15)
C2 C3 1.3921(16)
C2 H2 0.9500
C3 C4 1.4002(18)
C3 H3 0.9500
C4 C5 1.3868(16)
C4 H4 0.9500
C5 C6 1.3979(15)
C5 H5 0.9500
C6 C7 1.4487(14)
C7 C8 1.3518(14)
C7 C9 1.4962(15)
C8 O1 1.3908(12)
C8 C19 1.4902(14)
C9 H9A 0.9800
C9 H9B 0.9800
C9 H9C 0.9800
C10 O2 1.3731(13)
C10 C11 1.3821(16)
C10 C15 1.3937(16)
C11 C12 1.3900(18)
C11 H11 0.9500
C12 C13 1.3989(19)
C12 H12 0.9500
C13 C14 1.3871(17)
C13 H13 0.9500
C14 C15 1.3991(15)
C14 H14 0.9500
C15 C16 1.4465(15)
C16 C17 1.3562(15)
C16 C18 1.4960(16)
C17 O2 1.3893(13)
C17 C19 1.5020(14)
C18 H18A 0.9800
C18 H18B 0.9800
C18 H18C 0.9800
C19 C20 1.5618(15)
C19 H19 1.0000
C20 C21 1.5102(14)
C20 H20A 0.9900
C20 H20B 0.9900
C21 C22 1.3983(15)
C21 C26 1.3989(14)
C22 C23 1.3909(17)
C22 H22 0.9500
C23 C24 1.3881(18)
C23 H23 0.9500
C24 C25 1.3881(16)
C24 H24 0.9500
C25 C26 1.3984(15)
C25 H25 0.9500
C26 N1 1.4257(13)
C27 O3 1.2329(13)
C27 N1 1.3569(14)
C27 C28 1.5047(15)
C28 H28A 0.9800
C28 H28B 0.9800
C28 H28C 0.9800
N1 H1 0.8800
